data_7719205
loop_
_publ_author_name
'Dutta, Biswarup'
'Tarannum, Ibtesham'
'Jagli&#x10d;i&#x107;, Zvonko'
'Singh, Saurabh Kumar'
'Ray, Debashis'

_publ_section_title
;
 Varying anion coordination in new families of dinuclear
 Ni<sup>II</sup>Ln<sup>III</sup> complexes: zero-field slow relaxation of
 magnetization and theoretical validations.
;
_journal_issue 35
_journal_name_full 'Dalton transactions (Cambridge, England : 2003)'
_journal_page_first 13166
_journal_page_last 13183
_journal_paper_doi 10.1039/d4dt03529a
_journal_volume 54
_journal_year 2025
_chemical_formula_moiety 'C34 H36 Ho N2 Ni O11, Cl, 5(H2 O)'
_chemical_formula_sum 'C34 H46 Cl Ho N2 Ni O16'
_chemical_formula_weight 997.80
_space_group_crystal_system triclinic
_space_group_IT_number 2
_space_group_name_Hall '-P 1'
_space_group_name_H-M_alt 'P -1'
_atom_sites_solution_hydrogens mixed
_audit_creation_date 2024-08-11
_audit_creation_method
;
Olex2 1.2
(compiled 2018.05.29 svn.r3508 for OlexSys, GUI svn.r5506)
;
_audit_update_record
;
2024-09-11 deposited with the CCDC.	2025-07-25 downloaded from the CCDC.
;
_cell_angle_alpha 104.608(19)
_cell_angle_beta 92.84(2)
_cell_angle_gamma 100.157(18)
_cell_formula_units_Z 2
_cell_length_a 11.279(9)
_cell_length_b 13.010(9)
_cell_length_c 13.616(11)
_cell_measurement_reflns_used 6716
_cell_measurement_temperature 120(2)
_cell_measurement_theta_max 26.099
_cell_measurement_theta_min 2.513
_cell_volume 1894(3)
_computing_cell_refinement 'SAINT V8.38A (?, 2016)'
_computing_data_reduction 'SAINT V8.38A (?, 2016)'
_computing_molecular_graphics 'Olex2 (Dolomanov et al., 2009)'
_computing_publication_material 'Olex2 (Dolomanov et al., 2009)'
_computing_structure_refinement 'XL (Sheldrick, 2008)'
_computing_structure_solution 'SHELXT 2014/5 (Sheldrick, 2014)'
_diffrn_ambient_temperature 120.0
_diffrn_measured_fraction_theta_full 0.999
_diffrn_measured_fraction_theta_max 0.996
_diffrn_measurement_device_type 'CCD area detector'
_diffrn_measurement_method '\f and \w scans'
_diffrn_radiation_type MoK\a
_diffrn_radiation_wavelength 0.71073
_diffrn_reflns_av_R_equivalents 0.1099
_diffrn_reflns_av_unetI/netI 0.0844
_diffrn_reflns_Laue_measured_fraction_full 0.999
_diffrn_reflns_Laue_measured_fraction_max 0.996
_diffrn_reflns_limit_h_max 14
_diffrn_reflns_limit_h_min -13
_diffrn_reflns_limit_k_max 16
_diffrn_reflns_limit_k_min -16
_diffrn_reflns_limit_l_max 17
_diffrn_reflns_limit_l_min -17
_diffrn_reflns_number 38522
_diffrn_reflns_point_group_measured_fraction_full 0.999
_diffrn_reflns_point_group_measured_fraction_max 0.996
_diffrn_reflns_theta_full 25.242
_diffrn_reflns_theta_max 26.544
_diffrn_reflns_theta_min 1.843
_diffrn_source 'fine focus sealed tube'
_exptl_absorpt_coefficient_mu 2.717
_exptl_absorpt_correction_T_max 0.7454
_exptl_absorpt_correction_T_min 0.5273
_exptl_absorpt_correction_type multi-scan
_exptl_absorpt_process_details
;
SADABS-2016/2 (Bruker,2016/2) was used for absorption correction.
wR2(int) was 0.1182 before and 0.0888 after correction.
The Ratio of minimum to maximum transmission is 0.7074.
The \l/2 correction factor is Not present.
;
_exptl_crystal_colour green
_exptl_crystal_density_diffrn 1.750
_exptl_crystal_description needle
_exptl_crystal_F_000 1008
_refine_diff_density_max 1.097
_refine_diff_density_min -2.056
_refine_diff_density_rms 0.180
_refine_ls_extinction_method none
_refine_ls_goodness_of_fit_ref 1.047
_refine_ls_hydrogen_treatment mixed
_refine_ls_matrix_type full
_refine_ls_number_parameters 516
_refine_ls_number_reflns 7860
_refine_ls_number_restraints 7
_refine_ls_restrained_S_all 1.049
_refine_ls_R_factor_all 0.0663
_refine_ls_R_factor_gt 0.0463
_refine_ls_shift/su_max 0.000
_refine_ls_shift/su_mean 0.000
_refine_ls_structure_factor_coef Fsqd
_refine_ls_weighting_details 'w=1/[\s^2^(Fo^2^)+(0.0568P)^2^+0.0688P] where P=(Fo^2^+2Fc^2^)/3'
_refine_ls_weighting_scheme calc
_refine_ls_wR_factor_gt 0.1065
_refine_ls_wR_factor_ref 0.1176
_reflns_Friedel_coverage 0.000
_reflns_number_gt 6365
_reflns_number_total 7894
_reflns_threshold_expression 'I > 2\s(I)'
_cod_data_source_file d4dt03529a2.cif
_cod_data_source_block biswarup_0m_a_CCDC4
_cod_depositor_comments 'Adding full bibliography for 7719201--7719206.cif.'
_cod_original_cell_volume 1894(2)
_cod_database_code 7719205
_shelx_shelxl_version_number 2017/1
_shelx_space_group_comment
;
The symmetry employed for this shelxl refinement is uniquely defined
by the following loop, which should always be used as a source of
symmetry information in preference to the above space-group names.
They are only intended as comments.
;
_olex2_refinement_description
;
1. Fixed Uiso
 At 1.2 times of:
  All C(H) groups, {H15A,H15B} of C15, {H28A,H28B} of C28
 At 1.5 times of:
  All C(H,H,H) groups, {H3,H6} of C24, All O(H,H) groups
2. Restrained distances
 O3-H3
 0.87 with sigma of 0.01
 O6-H6
 0.87 with sigma of 0.01
 H1WB-H6C
 2 with sigma of 0.02
 C15-H3
 1.925899 with sigma of 0.02
 Ni1-H3
 2.757433 with sigma of 0.02
 C28-H6
 1.907802 with sigma of 0.02
 Ni1-H6
 2.782099 with sigma of 0.02
3.a Free rotating group:
 O3W(H3WA,H3WB,O5W,H5WA,H5WB), O2W(H2WA,H2WB), O4W(H4WA,H4WB), O6W(H6WA,H6WB)
3.b Rotating group:
 O1W(H1WA,H1WB)
3.c Secondary CH2 refined with riding coordinates:
 C28(H28A,H28B), C15(H15A,H15B)
3.d Aromatic/amide H refined with riding coordinates:
 C5(H5), C8(H8), C4(H4), C3(H3A), C18(H18), C19(H19), C20(H20), C13(H13),
 C26(H26), C30(H30), C12(H12), C11(H11), C10(H10), C25(H25), C23(H23), C24(H24)
3.e Idealised Me refined as rotating group:
 C34(H34A,H34B,H34C), C29(H29A,H29B,H29C), C32(H32A,H32B,H32C), C6(H6A,H6B,H6C)
;
_olex2_submission_special_instructions 'No special instructions were received'

loop_
_space_group_symop_operation_xyz
'x, y, z'
'-x, -y, -z'

loop_
_atom_site_label
_atom_site_type_symbol
_atom_site_fract_x
_atom_site_fract_y
_atom_site_fract_z
_atom_site_U_iso_or_equiv
_atom_site_adp_type
_atom_site_occupancy
_atom_site_site_symmetry_order
_atom_site_calc_flag
_atom_site_refinement_flags_posn
_atom_site_refinement_flags_adp
_atom_site_refinement_flags_occupancy
_atom_site_disorder_assembly
_atom_site_disorder_group
Ho1 Ho 0.25597(2) 0.33636(2) 0.72632(2) 0.01101(9) Uani 1 1 d . . . . .
Ni1 Ni 0.25674(6) 0.23756(5) 0.47212(5) 0.00983(15) Uani 1 1 d D . . . .
Cl1 Cl 0.23081(16) 0.75226(14) 1.06393(12) 0.0342(4) Uani 1 1 d . . . . .
O4 O 0.1885(3) 0.3517(3) 0.5703(3) 0.0113(8) Uani 1 1 d . . . . .
O1 O 0.3252(3) 0.2125(3) 0.6023(3) 0.0113(8) Uani 1 1 d . . . . .
O3 O 0.4015(3) 0.3591(3) 0.4638(3) 0.0135(8) Uani 1 1 d D . . . .
O7 O 0.0868(3) 0.1835(3) 0.6623(3) 0.0144(8) Uani 1 1 d . . . . .
O1W O 0.2486(4) 0.3957(3) 0.9010(3) 0.0191(9) Uani 1 1 d . . . . .
H1WA H 0.322678 0.422862 0.932341 0.029 Uiso 1 1 d GR . . . .
H1WB H 0.223289 0.339821 0.926101 0.029 Uiso 1 1 d DGR . . . .
O6 O 0.1092(3) 0.1102(3) 0.4656(3) 0.0120(8) Uani 1 1 d D . . . .
O10 O 0.4239(3) 0.4440(3) 0.6670(3) 0.0137(8) Uani 1 1 d . . . . .
O5 O 0.2057(3) 0.5159(3) 0.7283(3) 0.0148(8) Uani 1 1 d . . . . .
O2 O 0.3062(4) 0.1790(3) 0.7808(3) 0.0165(8) Uani 1 1 d . . . . .
O9 O 0.4622(3) 0.3954(3) 0.8041(3) 0.0203(9) Uani 1 1 d . . . . .
O3W O 0.0683(4) 0.3468(4) 1.0112(3) 0.0345(11) Uani 1 1 d . . . . .
H3WA H 0.071772 0.408473 1.055987 0.052 Uiso 1 1 d G . . . .
H3WB H -0.005654 0.321643 0.983441 0.052 Uiso 1 1 d G . . . .
O5W O -0.1136(4) 0.4529(4) 0.8505(3) 0.0349(11) Uani 1 1 d G . . . .
H5WA H -0.065812 0.417987 0.812746 0.052 Uiso 1 1 d G . . . .
H5WB H -0.160800 0.403325 0.870629 0.052 Uiso 1 1 d G . . . .
O8 O 0.0454(3) 0.3321(3) 0.7564(3) 0.0206(9) Uani 1 1 d . . . . .
N1 N 0.3514(4) 0.1279(3) 0.3974(3) 0.0126(9) Uani 1 1 d . . . . .
O2W O 0.3972(4) 0.5752(4) 1.0095(3) 0.0327(11) Uani 1 1 d . . . . .
H2WA H 0.443481 0.579466 1.064039 0.049 Uiso 1 1 d G . . . .
H2WB H 0.367635 0.633895 1.017634 0.049 Uiso 1 1 d G . . . .
N2 N 0.1596(4) 0.2735(4) 0.3602(3) 0.0123(9) Uani 1 1 d . . . . .
C33 C 0.0098(5) 0.2385(5) 0.6998(4) 0.0149(12) Uani 1 1 d . . . . .
O4W O 0.1911(5) 0.8696(5) 0.8858(4) 0.0475(14) Uani 1 1 d . . . . .
H4WA H 0.114613 0.863642 0.867589 0.071 Uiso 1 1 d G . . . .
H4WB H 0.199214 0.830518 0.927984 0.071 Uiso 1 1 d G . . . .
C5 C 0.3414(5) -0.0753(4) 0.5381(4) 0.0130(11) Uani 1 1 d . . . . .
H5 H 0.353359 -0.131744 0.482005 0.016 Uiso 1 1 calc R . . . .
C8 C 0.3680(5) 0.0448(4) 0.4268(4) 0.0141(11) Uani 1 1 d . . . . .
H8 H 0.401243 -0.008627 0.381540 0.017 Uiso 1 1 calc R . . . .
C7 C 0.3393(4) 0.0272(4) 0.5244(4) 0.0104(11) Uani 1 1 d . . . . .
C28 C 0.0075(5) 0.0950(4) 0.3921(4) 0.0139(11) Uani 1 1 d D . . . .
H28A H -0.036707 0.155104 0.412801 0.017 Uiso 1 1 calc R . . . .
H28B H -0.048628 0.026348 0.389125 0.017 Uiso 1 1 calc R . . . .
C4 C 0.3265(5) -0.0959(4) 0.6316(4) 0.0161(12) Uani 1 1 d . . . . .
H4 H 0.324908 -0.166685 0.639314 0.019 Uiso 1 1 calc R . . . .
C1 C 0.3257(4) 0.1121(4) 0.6071(4) 0.0101(11) Uani 1 1 d . . . . .
C3 C 0.3138(5) -0.0123(4) 0.7146(4) 0.0170(12) Uani 1 1 d . . . . .
H3A H 0.304232 -0.025391 0.779603 0.020 Uiso 1 1 calc R . . . .
O6W O 0.6018(5) 0.2069(5) 0.7231(5) 0.0620(18) Uani 1 1 d . . . . .
H6WA H 0.544840 0.244623 0.731440 0.093 Uiso 1 1 d G . . . .
H6WB H 0.642024 0.223813 0.783018 0.093 Uiso 1 1 d G . . . .
C31 C 0.4975(5) 0.4438(4) 0.7395(4) 0.0162(12) Uani 1 1 d . . . . .
C34 C -0.1221(5) 0.1900(5) 0.6779(5) 0.0229(13) Uani 1 1 d . . . . .
H34A H -0.166939 0.245113 0.667702 0.034 Uiso 1 1 calc GR . . . .
H34B H -0.150612 0.163508 0.735543 0.034 Uiso 1 1 calc GR . . . .
H34C H -0.135286 0.129590 0.616126 0.034 Uiso 1 1 calc GR . . . .
C16 C 0.1778(5) 0.4453(4) 0.5513(4) 0.0119(11) Uani 1 1 d . . . . .
C17 C 0.1849(5) 0.5364(4) 0.6349(4) 0.0125(11) Uani 1 1 d . . . . .
C2 C 0.3151(5) 0.0888(4) 0.7020(4) 0.0142(12) Uani 1 1 d . . . . .
C18 C 0.1721(5) 0.6354(4) 0.6224(4) 0.0142(11) Uani 1 1 d . . . . .
H18 H 0.177752 0.695870 0.679886 0.017 Uiso 1 1 calc R . . . .
C22 C 0.1209(5) 0.1845(4) 0.2733(4) 0.0141(11) Uani 1 1 d . . . . .
C9 C 0.4003(5) 0.1440(4) 0.3064(4) 0.0120(11) Uani 1 1 d . . . . .
C19 C 0.1506(5) 0.6461(4) 0.5241(5) 0.0185(13) Uani 1 1 d . . . . .
H19 H 0.142689 0.714473 0.514348 0.022 Uiso 1 1 calc R . . . .
C14 C 0.4705(5) 0.2470(4) 0.3151(4) 0.0142(11) Uani 1 1 d . . . . .
C20 C 0.1409(5) 0.5590(4) 0.4420(4) 0.0163(12) Uani 1 1 d . . . . .
H20 H 0.123777 0.567045 0.375616 0.020 Uiso 1 1 calc R . . . .
C21 C 0.1559(5) 0.4571(4) 0.4533(4) 0.0115(11) Uani 1 1 d . . . . .
C13 C 0.5189(5) 0.2668(5) 0.2283(4) 0.0194(13) Uani 1 1 d . . . . .
H13 H 0.565568 0.336099 0.231649 0.023 Uiso 1 1 calc R . . . .
C26 C 0.0200(5) 0.0006(5) 0.2091(4) 0.0182(12) Uani 1 1 d . . . . .
H26 H -0.029981 -0.062492 0.218248 0.022 Uiso 1 1 calc R . . . .
C30 C 0.1344(5) 0.3668(4) 0.3639(4) 0.0115(11) Uani 1 1 d . . . . .
H30 H 0.098914 0.376902 0.303163 0.014 Uiso 1 1 calc R . . . .
C27 C 0.0498(5) 0.0919(4) 0.2899(4) 0.0134(11) Uani 1 1 d . . . . .
C15 C 0.5063(5) 0.3273(4) 0.4160(4) 0.0153(12) Uani 1 1 d D . . . .
H15A H 0.551535 0.295482 0.461092 0.018 Uiso 1 1 calc R . . . .
H15B H 0.560597 0.392187 0.406998 0.018 Uiso 1 1 calc R . . . .
C29 C 0.1741(5) 0.5922(5) 0.8149(4) 0.0207(13) Uani 1 1 d . . . . .
H29A H 0.089507 0.598252 0.803156 0.031 Uiso 1 1 calc GR . . . .
H29B H 0.226621 0.663220 0.824141 0.031 Uiso 1 1 calc GR . . . .
H29C H 0.184845 0.567077 0.876191 0.031 Uiso 1 1 calc GR . . . .
C32 C 0.6256(5) 0.4999(6) 0.7464(6) 0.0372(18) Uani 1 1 d . . . . .
H32A H 0.651239 0.544051 0.816454 0.056 Uiso 1 1 calc GR . . . .
H32B H 0.632936 0.546603 0.699845 0.056 Uiso 1 1 calc GR . . . .
H32C H 0.676962 0.446035 0.727594 0.056 Uiso 1 1 calc GR . . . .
C12 C 0.5001(6) 0.1871(5) 0.1371(5) 0.0245(14) Uani 1 1 d . . . . .
H12 H 0.534314 0.202019 0.078612 0.029 Uiso 1 1 calc R . . . .
C11 C 0.4319(5) 0.0859(5) 0.1305(4) 0.0226(13) Uani 1 1 d . . . . .
H11 H 0.420423 0.031186 0.067857 0.027 Uiso 1 1 calc R . . . .
C10 C 0.3801(5) 0.0641(5) 0.2156(4) 0.0177(12) Uani 1 1 d . . . . .
H10 H 0.331564 -0.004781 0.211192 0.021 Uiso 1 1 calc R . . . .
C25 C 0.0613(6) -0.0012(5) 0.1151(5) 0.0236(14) Uani 1 1 d . . . . .
H25 H 0.044084 -0.066369 0.061644 0.028 Uiso 1 1 calc R . . . .
C6 C 0.3428(7) 0.1728(5) 0.8810(4) 0.0301(16) Uani 1 1 d . . . . .
H6A H 0.426011 0.160471 0.883710 0.045 Uiso 1 1 calc GR . . . .
H6B H 0.288729 0.112855 0.897102 0.045 Uiso 1 1 calc GR . . . .
H6C H 0.338757 0.240895 0.930757 0.045 Uiso 1 1 calc DGR . . . .
C23 C 0.1566(5) 0.1859(5) 0.1784(4) 0.0196(13) Uani 1 1 d . . . . .
H23 H 0.200689 0.250753 0.167569 0.024 Uiso 1 1 calc R . . . .
C24 C 0.1282(5) 0.0926(5) 0.0988(4) 0.0218(13) Uani 1 1 d . . . . .
H24 H 0.154163 0.092587 0.033482 0.026 Uiso 1 1 calc R . . . .
H3 H 0.432(2) 0.416(2) 0.516(2) 0.033 Uiso 1 1 d DR . . . .
H6 H 0.079(2) 0.094(3) 0.5194(15) 0.033 Uiso 1 1 d DR . . . .

loop_
_atom_site_aniso_label
_atom_site_aniso_U_11
_atom_site_aniso_U_22
_atom_site_aniso_U_33
_atom_site_aniso_U_23
_atom_site_aniso_U_13
_atom_site_aniso_U_12
Ho1 0.01104(14) 0.01046(14) 0.01021(14) 0.00159(9) 0.00047(9) 0.00040(9)
Ni1 0.0097(3) 0.0092(3) 0.0105(3) 0.0029(3) 0.0005(3) 0.0014(3)
Cl1 0.0458(10) 0.0330(9) 0.0249(8) 0.0057(7) 0.0074(8) 0.0125(8)
O4 0.0139(19) 0.0115(19) 0.0080(18) 0.0008(15) 0.0016(15) 0.0034(15)
O1 0.0134(19) 0.0075(18) 0.0122(19) 0.0017(15) 0.0013(15) 0.0014(15)
O3 0.015(2) 0.0102(19) 0.014(2) 0.0003(15) 0.0029(16) 0.0021(15)
O7 0.014(2) 0.0115(19) 0.016(2) 0.0010(16) 0.0039(16) 0.0007(16)
O1W 0.020(2) 0.024(2) 0.011(2) 0.0039(17) 0.0010(17) -0.0012(18)
O6 0.0119(19) 0.0125(19) 0.0110(19) 0.0038(15) 0.0008(15) -0.0003(15)
O10 0.0138(19) 0.0138(19) 0.0137(19) 0.0046(16) 0.0025(16) 0.0010(16)
O5 0.023(2) 0.0103(19) 0.0109(19) -0.0002(15) 0.0029(16) 0.0056(16)
O2 0.024(2) 0.016(2) 0.0103(19) 0.0056(16) 0.0004(16) 0.0034(17)
O9 0.010(2) 0.029(2) 0.022(2) 0.0141(19) -0.0030(17) -0.0044(17)
O3W 0.035(3) 0.040(3) 0.030(3) 0.006(2) 0.011(2) 0.012(2)
O5W 0.030(3) 0.036(3) 0.040(3) 0.006(2) 0.011(2) 0.013(2)
O8 0.012(2) 0.021(2) 0.022(2) -0.0036(18) 0.0039(17) -0.0009(17)
N1 0.013(2) 0.011(2) 0.014(2) 0.0040(19) 0.0027(19) -0.0008(18)
O2W 0.038(3) 0.028(3) 0.025(3) -0.003(2) -0.014(2) 0.008(2)
N2 0.009(2) 0.014(2) 0.012(2) 0.0034(19) 0.0006(18) -0.0002(18)
C33 0.016(3) 0.021(3) 0.008(3) 0.006(2) -0.001(2) 0.000(2)
O4W 0.053(3) 0.058(4) 0.049(3) 0.033(3) 0.018(3) 0.025(3)
C5 0.014(3) 0.006(3) 0.018(3) 0.001(2) -0.004(2) 0.004(2)
C8 0.008(3) 0.014(3) 0.019(3) 0.004(2) -0.004(2) -0.001(2)
C7 0.005(2) 0.011(3) 0.013(3) 0.002(2) -0.005(2) -0.001(2)
C28 0.010(3) 0.015(3) 0.017(3) 0.007(2) -0.003(2) 0.000(2)
C4 0.016(3) 0.010(3) 0.022(3) 0.006(2) -0.005(2) 0.002(2)
C1 0.003(2) 0.011(3) 0.016(3) 0.004(2) -0.002(2) -0.001(2)
C3 0.014(3) 0.018(3) 0.020(3) 0.009(2) -0.002(2) 0.001(2)
O6W 0.042(4) 0.059(4) 0.072(4) -0.011(3) -0.007(3) 0.021(3)
C31 0.017(3) 0.014(3) 0.017(3) 0.003(2) 0.000(2) 0.003(2)
C34 0.019(3) 0.020(3) 0.026(3) 0.003(3) -0.003(3) -0.001(3)
C16 0.011(3) 0.007(3) 0.018(3) 0.003(2) 0.000(2) 0.004(2)
C17 0.010(3) 0.016(3) 0.012(3) 0.004(2) 0.001(2) 0.000(2)
C2 0.011(3) 0.021(3) 0.012(3) 0.007(2) -0.002(2) 0.004(2)
C18 0.013(3) 0.009(3) 0.019(3) 0.000(2) 0.004(2) 0.002(2)
C22 0.015(3) 0.013(3) 0.013(3) 0.000(2) -0.002(2) 0.003(2)
C9 0.013(3) 0.016(3) 0.009(3) 0.005(2) 0.005(2) 0.005(2)
C19 0.012(3) 0.012(3) 0.032(3) 0.008(3) 0.000(3) 0.002(2)
C14 0.011(3) 0.020(3) 0.014(3) 0.006(2) 0.002(2) 0.005(2)
C20 0.015(3) 0.013(3) 0.023(3) 0.010(2) 0.003(2) 0.004(2)
C21 0.011(3) 0.007(3) 0.016(3) 0.003(2) 0.003(2) 0.000(2)
C13 0.021(3) 0.020(3) 0.020(3) 0.009(3) 0.006(3) 0.006(3)
C26 0.019(3) 0.021(3) 0.015(3) 0.005(2) -0.004(2) 0.004(2)
C30 0.008(3) 0.011(3) 0.016(3) 0.006(2) 0.001(2) 0.000(2)
C27 0.012(3) 0.014(3) 0.014(3) 0.002(2) -0.002(2) 0.006(2)
C15 0.013(3) 0.012(3) 0.018(3) 0.000(2) 0.005(2) 0.002(2)
C29 0.023(3) 0.023(3) 0.016(3) -0.001(2) 0.010(3) 0.009(3)
C32 0.012(3) 0.050(5) 0.056(5) 0.032(4) -0.001(3) -0.003(3)
C12 0.026(3) 0.036(4) 0.016(3) 0.012(3) 0.009(3) 0.010(3)
C11 0.026(3) 0.029(3) 0.010(3) 0.003(3) 0.001(2) 0.004(3)
C10 0.013(3) 0.019(3) 0.018(3) 0.003(2) 0.000(2) 0.001(2)
C25 0.027(3) 0.018(3) 0.020(3) -0.003(2) -0.010(3) 0.004(3)
C6 0.054(5) 0.030(4) 0.009(3) 0.005(3) 0.000(3) 0.017(3)
C23 0.019(3) 0.024(3) 0.015(3) 0.006(2) 0.001(2) 0.002(3)
C24 0.018(3) 0.034(4) 0.012(3) 0.000(3) -0.001(2) 0.009(3)

loop_
_atom_type_symbol
_atom_type_description
_atom_type_scat_dispersion_real
_atom_type_scat_dispersion_imag
_atom_type_scat_source
C C 0.0033 0.0016 'International Tables Vol C Tables 4.2.6.8 and 6.1.1.4'
H H 0.0000 0.0000 'International Tables Vol C Tables 4.2.6.8 and 6.1.1.4'
Cl Cl 0.1484 0.1585 'International Tables Vol C Tables 4.2.6.8 and 6.1.1.4'
Ho Ho -0.2175 4.6783 'International Tables Vol C Tables 4.2.6.8 and 6.1.1.4'
N N 0.0061 0.0033 'International Tables Vol C Tables 4.2.6.8 and 6.1.1.4'
Ni Ni 0.3393 1.1124 'International Tables Vol C Tables 4.2.6.8 and 6.1.1.4'
O O 0.0106 0.0060 'International Tables Vol C Tables 4.2.6.8 and 6.1.1.4'

loop_
_geom_angle_atom_site_label_1
_geom_angle_atom_site_label_2
_geom_angle_atom_site_label_3
_geom_angle
_geom_angle_site_symmetry_1
_geom_angle_site_symmetry_3
_geom_angle_publ_flag
O4 Ho1 Ni1 35.72(9) . . ?
O4 Ho1 O1 71.49(13) . . ?
O4 Ho1 O7 74.95(13) . . ?
O4 Ho1 O1W 145.12(13) . . ?
O4 Ho1 O10 73.04(13) . . ?
O4 Ho1 O5 65.51(12) . . ?
O4 Ho1 O2 131.24(12) . . ?
O4 Ho1 O9 125.40(13) . . ?
O4 Ho1 O8 82.56(13) . . ?
O4 Ho1 C33 75.73(14) . . ?
O4 Ho1 C31 99.41(15) . . ?
O1 Ho1 Ni1 35.76(9) . . ?
O1 Ho1 O7 73.50(13) . . ?
O1 Ho1 O1W 143.21(13) . . ?
O1 Ho1 O10 75.69(13) . . ?
O1 Ho1 O5 131.36(12) . . ?
O1 Ho1 O2 65.34(13) . . ?
O1 Ho1 O9 87.37(14) . . ?
O1 Ho1 O8 125.08(13) . . ?
O1 Ho1 C33 99.17(15) . . ?
O1 Ho1 C31 80.70(15) . . ?
O7 Ho1 Ni1 70.29(9) . . ?
O7 Ho1 O10 141.03(13) . . ?
O7 Ho1 O5 114.16(13) . . ?
O7 Ho1 O2 72.10(13) . . ?
O7 Ho1 C33 26.79(14) . . ?
O7 Ho1 C31 154.08(14) . . ?
O1W Ho1 Ni1 176.95(10) . . ?
O1W Ho1 O7 106.79(13) . . ?
O1W Ho1 O10 112.18(13) . . ?
O1W Ho1 O5 83.18(13) . . ?
O1W Ho1 O2 79.53(13) . . ?
O1W Ho1 O9 72.56(14) . . ?
O1W Ho1 O8 72.54(14) . . ?
O1W Ho1 C33 90.83(15) . . ?
O1W Ho1 C31 92.32(15) . . ?
O10 Ho1 Ni1 70.75(9) . . ?
O10 Ho1 O5 71.09(13) . . ?
O10 Ho1 O2 115.01(13) . . ?
O10 Ho1 C33 148.35(14) . . ?
O10 Ho1 C31 26.58(14) . . ?
O5 Ho1 Ni1 98.76(9) . . ?
O5 Ho1 C33 91.46(15) . . ?
O5 Ho1 C31 84.84(15) . . ?
O2 Ho1 Ni1 98.54(9) . . ?
O2 Ho1 O5 162.70(12) . . ?
O2 Ho1 C33 89.55(15) . . ?
O2 Ho1 C31 95.05(15) . . ?
O9 Ho1 Ni1 109.31(10) . . ?
O9 Ho1 O7 146.30(13) . . ?
O9 Ho1 O10 52.84(13) . . ?
O9 Ho1 O5 99.35(14) . . ?
O9 Ho1 O2 74.76(13) . . ?
O9 Ho1 O8 144.64(14) . . ?
O9 Ho1 C33 158.77(14) . . ?
O9 Ho1 C31 26.26(14) . . ?
O8 Ho1 Ni1 105.80(10) . . ?
O8 Ho1 O7 53.04(13) . . ?
O8 Ho1 O10 140.75(13) . . ?
O8 Ho1 O5 70.93(13) . . ?
O8 Ho1 O2 104.22(13) . . ?
O8 Ho1 C33 26.35(14) . . ?
O8 Ho1 C31 152.51(15) . . ?
C33 Ho1 Ni1 86.78(11) . . ?
C33 Ho1 C31 174.83(15) . . ?
C31 Ho1 Ni1 90.21(12) . . ?
O4 Ni1 Ho1 41.36(10) . . ?
O4 Ni1 O1 82.86(15) . . ?
O4 Ni1 O3 88.33(15) . . ?
O4 Ni1 O6 95.23(15) . . ?
O4 Ni1 N1 168.36(16) . . ?
O4 Ni1 N2 86.12(17) . . ?
O1 Ni1 Ho1 41.50(10) . . ?
O1 Ni1 O3 95.89(15) . . ?
O1 Ni1 O6 88.50(14) . . ?
O1 Ni1 N1 86.65(17) . . ?
O1 Ni1 N2 167.55(16) . . ?
O3 Ni1 Ho1 92.97(10) . . ?
O3 Ni1 O6 174.67(14) . . ?
O6 Ni1 Ho1 92.33(10) . . ?
N1 Ni1 Ho1 127.98(13) . . ?
N1 Ni1 O3 87.73(17) . . ?
N1 Ni1 O6 89.51(17) . . ?
N2 Ni1 Ho1 127.22(13) . . ?
N2 Ni1 O3 89.54(17) . . ?
N2 Ni1 O6 86.75(16) . . ?
N2 Ni1 N1 104.80(18) . . ?
Ni1 O4 Ho1 102.91(15) . . ?
C16 O4 Ho1 123.8(3) . . ?
C16 O4 Ni1 122.2(3) . . ?
Ni1 O1 Ho1 102.74(15) . . ?
C1 O1 Ho1 122.9(3) . . ?
C1 O1 Ni1 119.3(3) . . ?
Ni1 O3 H3 123.3(18) . . ?
C15 O3 Ni1 118.4(3) . . ?
C15 O3 H3 104.9(17) . . ?
C33 O7 Ho1 92.8(3) . . ?
Ho1 O1W H1WA 110.5 . . ?
Ho1 O1W H1WB 110.1 . . ?
H1WA O1W H1WB 103.5 . . ?
Ni1 O6 H6 124.7(18) . . ?
C28 O6 Ni1 117.9(3) . . ?
C28 O6 H6 105.7(17) . . ?
C31 O10 Ho1 92.9(3) . . ?
C17 O5 Ho1 116.9(3) . . ?
C17 O5 C29 115.7(4) . . ?
C29 O5 Ho1 126.4(3) . . ?
C2 O2 Ho1 115.7(3) . . ?
C2 O2 C6 114.9(4) . . ?
C6 O2 Ho1 128.8(3) . . ?
C31 O9 Ho1 94.7(3) . . ?
H3WA O3W H3WB 109.5 . . ?
H5WA O5W H5WB 104.5 . . ?
C33 O8 Ho1 94.3(3) . . ?
C8 N1 Ni1 123.6(4) . . ?
C8 N1 C9 118.7(5) . . ?
C9 N1 Ni1 117.8(3) . . ?
H2WA O2W H2WB 109.5 . . ?
C22 N2 Ni1 113.5(3) . . ?
C30 N2 Ni1 125.2(4) . . ?
C30 N2 C22 121.2(5) . . ?
O7 C33 Ho1 60.4(3) . . ?
O7 C33 C34 119.8(5) . . ?
O8 C33 Ho1 59.4(3) . . ?
O8 C33 O7 119.4(5) . . ?
O8 C33 C34 120.8(5) . . ?
C34 C33 Ho1 175.1(4) . . ?
H4WA O4W H4WB 109.5 . . ?
C7 C5 H5 119.5 . . ?
C4 C5 H5 119.5 . . ?
C4 C5 C7 121.1(5) . . ?
N1 C8 H8 117.9 . . ?
N1 C8 C7 124.2(5) . . ?
C7 C8 H8 117.9 . . ?
C5 C7 C8 117.4(5) . . ?
C5 C7 C1 120.0(5) . . ?
C1 C7 C8 122.1(5) . . ?
O6 C28 H28A 109.7 . . ?
O6 C28 H28B 109.7 . . ?
O6 C28 C27 109.9(4) . . ?
H28A C28 H28B 108.2 . . ?
C27 C28 H28A 109.7 . . ?
C27 C28 H28B 109.7 . . ?
C5 C4 H4 120.3 . . ?
C5 C4 C3 119.5(5) . . ?
C3 C4 H4 120.3 . . ?
O1 C1 C7 124.5(5) . . ?
O1 C1 C2 118.3(5) . . ?
C7 C1 C2 117.1(5) . . ?
C4 C3 H3A 120.2 . . ?
C2 C3 C4 119.5(5) . . ?
C2 C3 H3A 120.2 . . ?
H6WA O6W H6WB 104.5 . . ?
O10 C31 Ho1 60.5(3) . . ?
O10 C31 C32 119.7(5) . . ?
O9 C31 Ho1 59.0(3) . . ?
O9 C31 O10 119.5(5) . . ?
O9 C31 C32 120.8(5) . . ?
C32 C31 Ho1 179.6(4) . . ?
C33 C34 H34A 109.5 . . ?
C33 C34 H34B 109.5 . . ?
C33 C34 H34C 109.5 . . ?
H34A C34 H34B 109.5 . . ?
H34A C34 H34C 109.5 . . ?
H34B C34 H34C 109.5 . . ?
O4 C16 C17 118.1(5) . . ?
O4 C16 C21 123.5(5) . . ?
C21 C16 C17 118.4(5) . . ?
O5 C17 C16 113.8(4) . . ?
C18 C17 O5 124.3(5) . . ?
C18 C17 C16 121.9(5) . . ?
O2 C2 C1 113.2(5) . . ?
C3 C2 O2 124.1(5) . . ?
C3 C2 C1 122.7(5) . . ?
C17 C18 H18 120.4 . . ?
C17 C18 C19 119.1(5) . . ?
C19 C18 H18 120.4 . . ?
C27 C22 N2 116.5(5) . . ?
C23 C22 N2 122.2(5) . . ?
C23 C22 C27 121.2(5) . . ?
C14 C9 N1 115.7(5) . . ?
C10 C9 N1 122.4(5) . . ?
C10 C9 C14 121.9(5) . . ?
C18 C19 H19 119.9 . . ?
C20 C19 C18 120.2(5) . . ?
C20 C19 H19 119.9 . . ?
C9 C14 C15 121.4(5) . . ?
C13 C14 C9 117.7(5) . . ?
C13 C14 C15 120.4(5) . . ?
C19 C20 H20 119.3 . . ?
C19 C20 C21 121.4(5) . . ?
C21 C20 H20 119.3 . . ?
C16 C21 C20 118.9(5) . . ?
C16 C21 C30 122.5(5) . . ?
C20 C21 C30 118.2(5) . . ?
C14 C13 H13 119.5 . . ?
C12 C13 C14 121.0(6) . . ?
C12 C13 H13 119.5 . . ?
C27 C26 H26 119.3 . . ?
C27 C26 C25 121.4(6) . . ?
C25 C26 H26 119.3 . . ?
N2 C30 C21 124.8(5) . . ?
N2 C30 H30 117.6 . . ?
C21 C30 H30 117.6 . . ?
C22 C27 C28 119.8(5) . . ?
C26 C27 C28 122.2(5) . . ?
C26 C27 C22 118.0(5) . . ?
O3 C15 C14 111.4(4) . . ?
O3 C15 H15A 109.3 . . ?
O3 C15 H15B 109.3 . . ?
C14 C15 H15A 109.3 . . ?
C14 C15 H15B 109.3 . . ?
H15A C15 H15B 108.0 . . ?
O5 C29 H29A 109.5 . . ?
O5 C29 H29B 109.5 . . ?
O5 C29 H29C 109.5 . . ?
H29A C29 H29B 109.5 . . ?
H29A C29 H29C 109.5 . . ?
H29B C29 H29C 109.5 . . ?
C31 C32 H32A 109.5 . . ?
C31 C32 H32B 109.5 . . ?
C31 C32 H32C 109.5 . . ?
H32A C32 H32B 109.5 . . ?
H32A C32 H32C 109.5 . . ?
H32B C32 H32C 109.5 . . ?
C13 C12 H12 119.8 . . ?
C13 C12 C11 120.4(6) . . ?
C11 C12 H12 119.8 . . ?
C12 C11 H11 119.9 . . ?
C12 C11 C10 120.1(5) . . ?
C10 C11 H11 119.9 . . ?
C9 C10 C11 118.9(5) . . ?
C9 C10 H10 120.5 . . ?
C11 C10 H10 120.5 . . ?
C26 C25 H25 120.1 . . ?
C26 C25 C24 119.8(5) . . ?
C24 C25 H25 120.1 . . ?
O2 C6 H6A 109.5 . . ?
O2 C6 H6B 109.5 . . ?
O2 C6 H6C 109.5 . . ?
H6A C6 H6B 109.5 . . ?
H6A C6 H6C 109.5 . . ?
H6B C6 H6C 109.5 . . ?
C22 C23 H23 120.1 . . ?
C22 C23 C24 119.8(6) . . ?
C24 C23 H23 120.1 . . ?
C25 C24 H24 120.2 . . ?
C23 C24 C25 119.5(6) . . ?
C23 C24 H24 120.2 . . ?

loop_
_geom_bond_atom_site_label_1
_geom_bond_atom_site_label_2
_geom_bond_distance
_geom_bond_site_symmetry_2
_geom_bond_publ_flag
Ho1 Ni1 3.376(3) . ?
Ho1 O4 2.289(4) . ?
Ho1 O1 2.293(4) . ?
Ho1 O7 2.445(4) . ?
Ho1 O1W 2.318(4) . ?
Ho1 O10 2.447(4) . ?
Ho1 O5 2.493(4) . ?
Ho1 O2 2.489(4) . ?
Ho1 O9 2.416(4) . ?
Ho1 O8 2.423(4) . ?
Ho1 C33 2.808(6) . ?
Ho1 C31 2.809(6) . ?
Ni1 O4 2.022(4) . ?
Ni1 O1 2.023(4) . ?
Ni1 O3 2.092(4) . ?
Ni1 O6 2.112(4) . ?
Ni1 N1 2.030(4) . ?
Ni1 N2 2.029(4) . ?
O4 C16 1.332(6) . ?
O1 C1 1.325(6) . ?
O3 C15 1.451(6) . ?
O3 H3 0.889(10) . ?
O7 C33 1.267(7) . ?
O1W H1WA 0.8885 . ?
O1W H1WB 0.8885 . ?
O6 C28 1.436(6) . ?
O6 H6 0.884(10) . ?
O10 C31 1.259(7) . ?
O5 C17 1.380(6) . ?
O5 C29 1.441(6) . ?
O2 C2 1.398(6) . ?
O2 C6 1.432(6) . ?
O9 C31 1.247(6) . ?
O3W H3WA 0.8701 . ?
O3W H3WB 0.8699 . ?
O5W H5WA 0.8702 . ?
O5W H5WB 0.8698 . ?
O8 C33 1.250(7) . ?
N1 C8 1.283(7) . ?
N1 C9 1.429(6) . ?
O2W H2WA 0.8701 . ?
O2W H2WB 0.8700 . ?
N2 C22 1.418(7) . ?
N2 C30 1.284(7) . ?
C33 C34 1.493(8) . ?
O4W H4WA 0.8701 . ?
O4W H4WB 0.8698 . ?
C5 H5 0.9500 . ?
C5 C7 1.397(7) . ?
C5 C4 1.379(8) . ?
C8 H8 0.9500 . ?
C8 C7 1.446(7) . ?
C7 C1 1.400(7) . ?
C28 H28A 0.9900 . ?
C28 H28B 0.9900 . ?
C28 C27 1.486(7) . ?
C4 H4 0.9500 . ?
C4 C3 1.389(8) . ?
C1 C2 1.406(7) . ?
C3 H3A 0.9500 . ?
C3 C2 1.366(8) . ?
O6W H6WA 0.8701 . ?
O6W H6WB 0.8700 . ?
C31 C32 1.486(8) . ?
C34 H34A 0.9800 . ?
C34 H34B 0.9800 . ?
C34 H34C 0.9800 . ?
C16 C17 1.408(7) . ?
C16 C21 1.397(7) . ?
C17 C18 1.373(7) . ?
C18 H18 0.9500 . ?
C18 C19 1.394(8) . ?
C22 C27 1.401(7) . ?
C22 C23 1.376(8) . ?
C9 C14 1.405(7) . ?
C9 C10 1.379(7) . ?
C19 H19 0.9500 . ?
C19 C20 1.360(8) . ?
C14 C13 1.389(7) . ?
C14 C15 1.488(7) . ?
C20 H20 0.9500 . ?
C20 C21 1.411(7) . ?
C21 C30 1.438(7) . ?
C13 H13 0.9500 . ?
C13 C12 1.381(8) . ?
C26 H26 0.9500 . ?
C26 C27 1.378(8) . ?
C26 C25 1.379(8) . ?
C30 H30 0.9500 . ?
C15 H15A 0.9900 . ?
C15 H15B 0.9900 . ?
C29 H29A 0.9800 . ?
C29 H29B 0.9800 . ?
C29 H29C 0.9800 . ?
C32 H32A 0.9800 . ?
C32 H32B 0.9800 . ?
C32 H32C 0.9800 . ?
C12 H12 0.9500 . ?
C12 C11 1.382(8) . ?
C11 H11 0.9500 . ?
C11 C10 1.393(8) . ?
C10 H10 0.9500 . ?
C25 H25 0.9500 . ?
C25 C24 1.392(8) . ?
C6 H6A 0.9800 . ?
C6 H6B 0.9800 . ?
C6 H6C 0.9800 . ?
C23 H23 0.9500 . ?
C23 C24 1.385(8) . ?
C24 H24 0.9500 . ?
